data_4128151
loop_
_publ_author_name
'Vanable, Evan P.'
'Kennemur, Jennifer L.'
'Joyce, Leo A.'
'Ruck, Rebecca T.'
'Schultz, Danielle M.'
'Hull, Kami L.'

_publ_contact_author
; 
 Kami L. Hull 
University of Texas at Austin
2506 Speedway STOP A5300
Austin, Tx, 78712
USA 
;
_publ_section_title
;
 Rhodium-Catalyzed Asymmetric Hydroamination of Allyl Amines.
;
_journal_issue 2
_journal_name_full 'Journal of the American Chemical Society'
_journal_page_first 739
_journal_page_last 742
_journal_paper_doi 10.1021/jacs.8b09811
_journal_volume 141
_journal_year 2019
_chemical_absolute_configuration ad
_chemical_formula_moiety '2(C7 H7 O3 S), C15 H26 N2 O2'
_chemical_formula_sum 'C29 H40 N2 O8 S2'
_chemical_formula_weight 608.75
_chemical_name_systematic '4-(1-((4-methoxybenzyl)-l4-azanyl)propan-2-yl)-4l4-morpholine, 4-methylbenzenesulfonate salt'
_space_group_crystal_system triclinic
_space_group_IT_number 1
_space_group_name_Hall 'P 1'
_space_group_name_H-M_alt 'P 1'
_symmetry_space_group_name_Hall 'P 1'
_symmetry_space_group_name_H-M 'P 1'
_atom_sites_solution_hydrogens geom
_atom_sites_solution_primary dual
_audit_creation_date 2018-09-04
_audit_creation_method
;
Olex2 1.2
(compiled 2018.05.29 svn.r3508 for OlexSys, GUI svn.r5506)
;
_audit_update_record
;
?
;
_cell_angle_alpha 97.2030(10)
_cell_angle_beta 97.0590(10)
_cell_angle_gamma 99.7270(10)
_cell_formula_units_Z 2
_cell_length_a 6.1734(2)
_cell_length_b 12.3999(4)
_cell_length_c 20.4254(6)
_cell_measurement_reflns_used 40516
_cell_measurement_temperature 100.0
_cell_measurement_theta_max 28.35
_cell_measurement_theta_min 2.44
_cell_volume 1512.23(8)
_computing_cell_refinement 'SAINT v8.37A (Bruker, 2015)'
_computing_data_reduction 'SAINT v8.37A (Bruker, 2015)'
_computing_molecular_graphics 'Olex2 (Dolomanov et al., 2009)'
_computing_publication_material 'Olex2 (Dolomanov et al., 2009)'
_computing_structure_refinement 'ShelXL (Sheldrick, 2015)'
_computing_structure_solution 'ShelXT (Sheldrick, 2015)'
_diffrn_ambient_temperature 100.0
_diffrn_detector_area_resol_mean 8
_diffrn_measured_fraction_theta_full 0.999
_diffrn_measured_fraction_theta_max 0.995
_diffrn_measurement_device_type 'Bruker APEX-II CCD'
_diffrn_measurement_method '\f and \w scans'
_diffrn_radiation_monochromator graphite
_diffrn_radiation_type MoK\a
_diffrn_radiation_wavelength 0.71073
_diffrn_reflns_av_R_equivalents 0.0419
_diffrn_reflns_av_unetI/netI 0.0303
_diffrn_reflns_Laue_measured_fraction_full 0.999
_diffrn_reflns_Laue_measured_fraction_max 0.995
_diffrn_reflns_limit_h_max 8
_diffrn_reflns_limit_h_min -8
_diffrn_reflns_limit_k_max 16
_diffrn_reflns_limit_k_min -16
_diffrn_reflns_limit_l_max 27
_diffrn_reflns_limit_l_min -27
_diffrn_reflns_number 78884
_diffrn_reflns_point_group_measured_fraction_full 0.997
_diffrn_reflns_point_group_measured_fraction_max 0.990
_diffrn_reflns_theta_full 25.242
_diffrn_reflns_theta_max 28.372
_diffrn_reflns_theta_min 2.032
_diffrn_source 'sealed tube'
_diffrn_standards_number 0
_exptl_absorpt_coefficient_mu 0.228
_exptl_absorpt_correction_T_max 0.9952
_exptl_absorpt_correction_T_min 0.9306
_exptl_absorpt_correction_type multi-scan
_exptl_absorpt_process_details 'Absorbance corrected via multi-scan method'
_exptl_crystal_colour colourless
_exptl_crystal_colour_primary colourless
_exptl_crystal_density_diffrn 1.337
_exptl_crystal_description needle
_exptl_crystal_F_000 648
_exptl_crystal_preparation
'The compound was prepared by mixing a 2:1 ratio of PTSA*H2O and the starting diamine in 1 mL ethanol, followed by removal of solvent.'
_exptl_crystal_recrystallization_method
'12 mg of the compound was dissolved in 0.6 mL absolute ethanol. This was transferred to a pipette with its bottom melted off. 0.3 mL absolute ethanol was layered on top of this, and then 0.9 mL hexanes was layered above this. The tube was allowed to sit for 3 weeks after which an array of needles had formed within the tube.'
_exptl_crystal_size_max 0.36
_exptl_crystal_size_mid 0.124
_exptl_crystal_size_min 0.091
_refine_diff_density_max 0.328
_refine_diff_density_min -0.548
_refine_diff_density_rms 0.071
_refine_ls_abs_structure_details
;
 Flack x determined using 6022 quotients [(I+)-(I-)]/[(I+)+(I-)]
 (Parsons, Flack and Wagner, Acta Cryst. B69 (2013) 249-259).
;
_refine_ls_abs_structure_Flack -0.02(2)
_refine_ls_extinction_method none
_refine_ls_goodness_of_fit_ref 1.052
_refine_ls_hydrogen_treatment constr
_refine_ls_matrix_type full
_refine_ls_number_parameters 757
_refine_ls_number_reflns 15036
_refine_ls_number_restraints 3
_refine_ls_restrained_S_all 1.052
_refine_ls_R_factor_all 0.0498
_refine_ls_R_factor_gt 0.0413
_refine_ls_shift/su_max 0.000
_refine_ls_shift/su_mean 0.000
_refine_ls_structure_factor_coef Fsqd
_refine_ls_weighting_details 'w=1/[\s^2^(Fo^2^)+(0.0442P)^2^+0.9385P] where P=(Fo^2^+2Fc^2^)/3'
_refine_ls_weighting_scheme calc
_refine_ls_wR_factor_gt 0.0955
_refine_ls_wR_factor_ref 0.1007
_reflns_Friedel_coverage 0.989
_reflns_Friedel_fraction_full 0.996
_reflns_Friedel_fraction_max 0.985
_reflns_number_gt 13477
_reflns_number_total 15036
_reflns_threshold_expression 'I > 2\s(I)'
_cod_data_source_file ja8b09811_si_002.cif
_cod_data_source_block mo_dd05i_0m
_cod_database_code 4128151
_shelx_shelxl_version_number 2014/7
_shelx_space_group_comment
;
The symmetry employed for this shelxl refinement is uniquely defined
by the following loop, which should always be used as a source of
symmetry information in preference to the above space-group names.
They are only intended as comments.
;
_shelx_estimated_absorpt_t_max 0.980
_shelx_estimated_absorpt_t_min 0.923
_olex2_refinement_description
;
1. Fixed Uiso
 At 1.2 times of:
  All C(H) groups, All C(H,H) groups, All N(H) groups, All N(H,H) groups
 At 1.5 times of:
  All C(H,H,H) groups
2. Uiso/Uaniso restraints and constraints
Uanis(C30A) = Uanis(C30B)
Uanis(C15A) = Uanis(C15B)
3. Others
 Sof(C15B)=Sof(H15D)=Sof(H15E)=Sof(H15F)=1-FVAR(1)
 Sof(C15A)=Sof(H15A)=Sof(H15B)=Sof(H15C)=FVAR(1)
 Sof(C30B)=Sof(H30D)=Sof(H30E)=Sof(H30F)=1-FVAR(2)
 Sof(C30A)=Sof(H30A)=Sof(H30B)=Sof(H30C)=FVAR(2)
4.a Ternary CH refined with riding coordinates:
 N3(H3), C17(H17), N1(H1), C2(H2)
4.b Secondary CH2 refined with riding coordinates:
 N4(H4A,H4B), C18(H18A,H18B), C19(H19A,H19B), C20(H20A,H20B), C21(H21A,H21B),
 C22(H22A,H22B), C23(H23A,H23B), N2(H2A,H2B), C3(H3A,H3B), C4(H4C,H4D), C5(H5A,
 H5B), C6(H6A,H6B), C7(H7A,H7B), C8(H8A,H8B)
4.c Aromatic/amide H refined with riding coordinates:
 C32(H32), C33(H33), C35(H35), C36(H36), C25(H25), C26(H26), C28(H28),
 C29(H29), C46(H46), C47(H47), C49(H49), C50(H50), C53(H53), C54(H54), C56(H56),
  C57(H57), C39(H39), C40(H40), C42(H42), C43(H43), C10(H10), C11(H11),
 C13(H13), C14(H14)
4.d Idealised Me refined as rotating group:
 C37(H37A,H37B,H37C), C16(H16A,H16B,H16C), C51(H51A,H51B,H51C), C58(H58A,H58B,
 H58C), C44(H44A,H44B,H44C), C1(H1A,H1B,H1C), C30A(H30A,H30B,H30C), C15A(H15A,
 H15B,H15C), C30B(H30D,H30E,H30F), C15B(H15D,H15E,H15F)
;
_olex2_date_sample_data_collection 2017-07-18
_olex2_date_sample_submission 2017-07-18
_olex2_exptl_crystal_mounting_method 'Mounted in paratone oil upon a loop after cutting with a razor blade.'
_olex2_submission_original_sample_id MO_DD05I_0M
_olex2_submission_special_instructions 'No special instructions were received'

loop_
_space_group_symop_operation_xyz
'x, y, z'

loop_
_atom_site_label
_atom_site_type_symbol
_atom_site_fract_x
_atom_site_fract_y
_atom_site_fract_z
_atom_site_U_iso_or_equiv
_atom_site_adp_type
_atom_site_occupancy
_atom_site_site_symmetry_order
_atom_site_calc_flag
_atom_site_refinement_flags_posn
_atom_site_refinement_flags_occupancy
_atom_site_disorder_assembly
_atom_site_disorder_group
S1 S 0.81449(14) 0.62920(7) 0.23814(4) 0.0168(2) Uani 1 1 d . . . .
O3 O 0.7976(5) 0.5134(3) 0.24990(15) 0.0213(6) Uani 1 1 d . . . .
O4 O 0.5992(5) 0.6621(3) 0.23540(15) 0.0222(7) Uani 1 1 d . . . .
O5 O 0.9901(6) 0.7033(3) 0.28385(15) 0.0258(7) Uani 1 1 d . . . .
C31 C 0.8877(7) 0.6327(3) 0.1571(2) 0.0157(8) Uani 1 1 d . . . .
C32 C 0.7236(7) 0.6037(4) 0.1017(2) 0.0237(9) Uani 1 1 d . . . .
H32 H 0.5733 0.5803 0.1073 0.028 Uiso 1 1 calc R . . .
C33 C 0.7791(8) 0.6088(4) 0.0381(2) 0.0276(10) Uani 1 1 d . . . .
H33 H 0.6659 0.5893 0.0004 0.033 Uiso 1 1 calc R . . .
C34 C 1.0001(8) 0.6424(4) 0.0290(2) 0.0263(10) Uani 1 1 d . . . .
C35 C 1.1593(8) 0.6701(5) 0.0844(2) 0.0314(11) Uani 1 1 d . . . .
H35 H 1.3100 0.6926 0.0788 0.038 Uiso 1 1 calc R . . .
C36 C 1.1074(7) 0.6663(4) 0.1491(2) 0.0239(9) Uani 1 1 d . . . .
H36 H 1.2206 0.6864 0.1867 0.029 Uiso 1 1 calc R . . .
C37 C 1.0552(10) 0.6485(5) -0.0406(3) 0.0380(13) Uani 1 1 d . . . .
H37A H 0.9705 0.5836 -0.0710 0.057 Uiso 1 1 calc GR . . .
H37B H 1.2146 0.6502 -0.0405 0.057 Uiso 1 1 calc GR . . .
H37C H 1.0164 0.7158 -0.0556 0.057 Uiso 1 1 calc GR . . .
S3 S 0.21015(14) 0.37162(7) 0.76901(4) 0.01496(19) Uani 1 1 d . . . .
O2 O 0.7541(9) 0.9853(3) 0.93226(19) 0.0541(13) Uani 1 1 d . . . .
O008 O 0.6439(5) 0.0778(3) 0.57154(15) 0.0244(7) Uani 1 1 d . . . .
O9 O 0.4244(5) 0.3367(3) 0.77256(16) 0.0247(7) Uani 1 1 d . . . .
O10 O 0.2324(5) 0.4877(2) 0.75794(15) 0.0201(6) Uani 1 1 d . . . .
O11 O 0.0338(5) 0.2988(3) 0.72184(15) 0.0222(6) Uani 1 1 d . . . .
N3 N 0.5322(5) 0.2936(3) 0.57549(15) 0.0140(6) Uani 1 1 d . . . .
H3 H 0.4306 0.2755 0.5320 0.017 Uiso 1 1 calc R . . .
N4 N 0.6309(5) 0.5519(3) 0.70601(16) 0.0148(6) Uani 1 1 d . . . .
H4A H 0.4885 0.5385 0.7147 0.018 Uiso 1 1 calc R . . .
H4B H 0.6443 0.6073 0.6806 0.018 Uiso 1 1 calc R . . .
C16 C 0.3033(5) 0.4385(3) 0.59588(15) 0.0175(6) Uani 1 1 d . . . .
H16A H 0.2216 0.4094 0.5512 0.026 Uiso 1 1 calc GR . . .
H16B H 0.3092 0.5186 0.6049 0.026 Uiso 1 1 calc GR . . .
H16C H 0.2278 0.4026 0.6291 0.026 Uiso 1 1 calc GR . . .
C17 C 0.5394(5) 0.4152(3) 0.59970(16) 0.0151(6) Uani 1 1 d . . . .
H17 H 0.6154 0.4583 0.5681 0.018 Uiso 1 1 calc R . . .
C18 C 0.6822(7) 0.4498(3) 0.66886(19) 0.0155(8) Uani 1 1 d . . . .
H18A H 0.6564 0.3885 0.6954 0.019 Uiso 1 1 calc R . . .
H18B H 0.8411 0.4629 0.6633 0.019 Uiso 1 1 calc R . . .
C19 C 0.4408(7) 0.2122(3) 0.6190(2) 0.0192(8) Uani 1 1 d . . . .
H19A H 0.2912 0.2235 0.6275 0.023 Uiso 1 1 calc R . . .
H19B H 0.5390 0.2238 0.6624 0.023 Uiso 1 1 calc R . . .
C20 C 0.4274(7) 0.0955(4) 0.5835(2) 0.0198(8) Uani 1 1 d . . . .
H20A H 0.3652 0.0413 0.6112 0.024 Uiso 1 1 calc R . . .
H20B H 0.3270 0.0840 0.5405 0.024 Uiso 1 1 calc R . . .
C21 C 0.7537(7) 0.2708(4) 0.5606(2) 0.0221(9) Uani 1 1 d . . . .
H21A H 0.8606 0.2847 0.6023 0.027 Uiso 1 1 calc R . . .
H21B H 0.8123 0.3208 0.5300 0.027 Uiso 1 1 calc R . . .
C22 C 0.7269(7) 0.1513(4) 0.5285(2) 0.0253(9) Uani 1 1 d . . . .
H22A H 0.6232 0.1386 0.4861 0.030 Uiso 1 1 calc R . . .
H22B H 0.8724 0.1363 0.5181 0.030 Uiso 1 1 calc R . . .
C23 C 0.7880(7) 0.5867(4) 0.7704(2) 0.0221(9) Uani 1 1 d . . . .
H23A H 0.7630 0.5282 0.7989 0.027 Uiso 1 1 calc R . . .
H23B H 0.9423 0.5928 0.7605 0.027 Uiso 1 1 calc R . . .
C24 C 0.7645(7) 0.6944(3) 0.8085(2) 0.0175(8) Uani 1 1 d . . . .
C25 C 0.9356(8) 0.7869(4) 0.8137(2) 0.0260(10) Uani 1 1 d . . . .
H25 H 1.0557 0.7830 0.7890 0.031 Uiso 1 1 calc R . . .
C26 C 0.9292(10) 0.8847(4) 0.8550(2) 0.0334(12) Uani 1 1 d . . . .
H26 H 1.0444 0.9472 0.8580 0.040 Uiso 1 1 calc R . . .
C27 C 0.7595(10) 0.8911(4) 0.8910(2) 0.0325(11) Uani 1 1 d . . . .
C28 C 0.5846(9) 0.8012(4) 0.8841(2) 0.0294(10) Uani 1 1 d . . . .
H28 H 0.4619 0.8068 0.9073 0.035 Uiso 1 1 calc R . . .
C29 C 0.5895(8) 0.7044(4) 0.8437(2) 0.0228(9) Uani 1 1 d . . . .
H29 H 0.4704 0.6433 0.8399 0.027 Uiso 1 1 calc R . . .
C45 C 0.1297(7) 0.3673(3) 0.8494(2) 0.0170(8) Uani 1 1 d . . . .
C46 C 0.2895(8) 0.3994(4) 0.9057(2) 0.0238(9) Uani 1 1 d . . . .
H46 H 0.4402 0.4255 0.9014 0.029 Uiso 1 1 calc R . . .
C47 C 0.2270(8) 0.3931(4) 0.9682(2) 0.0272(10) Uani 1 1 d . . . .
H47 H 0.3373 0.4141 1.0066 0.033 Uiso 1 1 calc R . . .
C48 C 0.0108(8) 0.3574(4) 0.9763(2) 0.0272(10) Uani 1 1 d . . . .
C49 C -0.1487(8) 0.3275(5) 0.9192(2) 0.0312(11) Uani 1 1 d . . . .
H49 H -0.3000 0.3037 0.9237 0.037 Uiso 1 1 calc R . . .
C50 C -0.0902(7) 0.3321(4) 0.8562(2) 0.0233(9) Uani 1 1 d . . . .
H50 H -0.2005 0.3112 0.8178 0.028 Uiso 1 1 calc R . . .
C51 C -0.0562(10) 0.3486(6) 1.0444(2) 0.0388(13) Uani 1 1 d . . . .
H51A H -0.2184 0.3379 1.0409 0.058 Uiso 1 1 calc GR . . .
H51B H 0.0108 0.4168 1.0749 0.058 Uiso 1 1 calc GR . . .
H51C H -0.0044 0.2856 1.0614 0.058 Uiso 1 1 calc GR . . .
S4 S 1.14492(14) 0.26441(7) 0.40797(4) 0.01527(19) Uani 1 1 d . . . .
O12 O 1.2003(6) 0.2202(3) 0.46981(15) 0.0264(7) Uani 1 1 d . . . .
O13 O 1.3383(5) 0.2843(3) 0.37323(15) 0.0223(6) Uani 1 1 d . . . .
O14 O 1.0387(6) 0.3596(3) 0.41799(17) 0.0277(7) Uani 1 1 d . . . .
C52 C 0.9543(7) 0.1581(3) 0.35418(18) 0.0144(8) Uani 1 1 d . . . .
C53 C 1.0179(7) 0.0583(4) 0.3334(2) 0.0184(8) Uani 1 1 d . . . .
H53 H 1.1580 0.0441 0.3514 0.022 Uiso 1 1 calc R . . .
C54 C 0.8749(7) -0.0201(4) 0.2863(2) 0.0200(8) Uani 1 1 d . . . .
H54 H 0.9177 -0.0884 0.2722 0.024 Uiso 1 1 calc R . . .
C55 C 0.6695(7) -0.0007(4) 0.2593(2) 0.0202(8) Uani 1 1 d . . . .
C56 C 0.6053(7) 0.0980(4) 0.2820(2) 0.0217(9) Uani 1 1 d . . . .
H56 H 0.4631 0.1110 0.2651 0.026 Uiso 1 1 calc R . . .
C57 C 0.7483(7) 0.1784(3) 0.32941(19) 0.0160(8) Uani 1 1 d . . . .
H57 H 0.7044 0.2460 0.3444 0.019 Uiso 1 1 calc R . . .
C58 C 0.5180(9) -0.0846(4) 0.2061(3) 0.0370(13) Uani 1 1 d . . . .
H58A H 0.5590 -0.0736 0.1623 0.055 Uiso 1 1 calc GR . . .
H58B H 0.3639 -0.0754 0.2072 0.055 Uiso 1 1 calc GR . . .
H58C H 0.5328 -0.1593 0.2144 0.055 Uiso 1 1 calc GR . . .
S2 S -0.12476(13) 0.72841(7) 0.59311(4) 0.01473(19) Uani 1 1 d . . . .
O6 O -0.0181(5) 0.6330(3) 0.58742(17) 0.0261(7) Uani 1 1 d . . . .
O7 O -0.1573(5) 0.7742(3) 0.53078(15) 0.0248(7) Uani 1 1 d . . . .
O8 O -0.3339(5) 0.7071(2) 0.62025(15) 0.0209(6) Uani 1 1 d . . . .
C38 C 0.0560(6) 0.8335(3) 0.65015(19) 0.0142(7) Uani 1 1 d . . . .
C39 C -0.0134(7) 0.9324(3) 0.66996(19) 0.0165(8) Uani 1 1 d . . . .
H39 H -0.1545 0.9445 0.6513 0.020 Uiso 1 1 calc R . . .
C40 C 0.1259(7) 1.0133(4) 0.7172(2) 0.0193(8) Uani 1 1 d . . . .
H40 H 0.0795 1.0808 0.7309 0.023 Uiso 1 1 calc R . . .
C41 C 0.3348(8) 0.9958(4) 0.7448(2) 0.0240(9) Uani 1 1 d . . . .
C42 C 0.4030(7) 0.8975(4) 0.7223(2) 0.0203(9) Uani 1 1 d . . . .
H42 H 0.5460 0.8860 0.7395 0.024 Uiso 1 1 calc R . . .
C43 C 0.2651(7) 0.8168(4) 0.6753(2) 0.0189(8) Uani 1 1 d . . . .
H43 H 0.3133 0.7503 0.6604 0.023 Uiso 1 1 calc R . . .
C44 C 0.4856(10) 1.0814(4) 0.7971(3) 0.0384(13) Uani 1 1 d . . . .
H44A H 0.5065 1.0512 0.8390 0.058 Uiso 1 1 calc GR . . .
H44B H 0.4185 1.1474 0.8041 0.058 Uiso 1 1 calc GR . . .
H44C H 0.6298 1.1015 0.7820 0.058 Uiso 1 1 calc GR . . .
O00M O 0.3714(6) 0.9186(3) 0.43943(16) 0.0287(7) Uani 1 1 d . . . .
O1 O 0.2430(9) 0.0130(3) 0.0726(2) 0.0546(13) Uani 1 1 d . . . .
N1 N 0.5257(5) 0.7133(3) 0.42282(16) 0.0153(6) Uani 1 1 d . . . .
H1 H 0.6401 0.7331 0.4637 0.018 Uiso 1 1 calc R . . .
N2 N 0.3976(5) 0.4502(3) 0.29659(16) 0.0159(7) Uani 1 1 d . . . .
H2A H 0.3952 0.3931 0.3206 0.019 Uiso 1 1 calc R . . .
H2B H 0.5361 0.4671 0.2853 0.019 Uiso 1 1 calc R . . .
C1 C 0.5947(6) 0.5273(3) 0.44384(18) 0.0278(8) Uani 1 1 d . . . .
H1A H 0.4653 0.5144 0.4672 0.042 Uiso 1 1 calc GR . . .
H1B H 0.7252 0.5650 0.4758 0.042 Uiso 1 1 calc GR . . .
H1C H 0.6223 0.4563 0.4230 0.042 Uiso 1 1 calc GR . . .
C2 C 0.5502(6) 0.5991(3) 0.39049(17) 0.0178(7) Uani 1 1 d . . . .
H2 H 0.6830 0.6090 0.3668 0.021 Uiso 1 1 calc R . . .
C3 C 0.3479(7) 0.5484(4) 0.3383(2) 0.0179(8) Uani 1 1 d . . . .
H3A H 0.2176 0.5256 0.3606 0.022 Uiso 1 1 calc R . . .
H3B H 0.3125 0.6038 0.3097 0.022 Uiso 1 1 calc R . . .
C4 C 0.3065(7) 0.7218(4) 0.4463(2) 0.0232(9) Uani 1 1 d . . . .
H4C H 0.2723 0.6674 0.4769 0.028 Uiso 1 1 calc R . . .
H4D H 0.1860 0.7061 0.4077 0.028 Uiso 1 1 calc R . . .
C5 C 0.3232(8) 0.8388(4) 0.4824(2) 0.0285(10) Uani 1 1 d . . . .
H5A H 0.1811 0.8457 0.4988 0.034 Uiso 1 1 calc R . . .
H5B H 0.4417 0.8531 0.5215 0.034 Uiso 1 1 calc R . . .
C6 C 0.5804(8) 0.8014(3) 0.3798(2) 0.0208(8) Uani 1 1 d . . . .
H6A H 0.4689 0.7878 0.3391 0.025 Uiso 1 1 calc R . . .
H6B H 0.7283 0.7996 0.3662 0.025 Uiso 1 1 calc R . . .
C7 C 0.5800(8) 0.9133(4) 0.4190(2) 0.0227(9) Uani 1 1 d . . . .
H7A H 0.6958 0.9276 0.4588 0.027 Uiso 1 1 calc R . . .
H7B H 0.6166 0.9716 0.3910 0.027 Uiso 1 1 calc R . . .
C8 C 0.2304(8) 0.4158(4) 0.2344(2) 0.0280(10) Uani 1 1 d . . . .
H8A H 0.2515 0.4736 0.2053 0.034 Uiso 1 1 calc R . . .
H8B H 0.0795 0.4113 0.2468 0.034 Uiso 1 1 calc R . . .
C9 C 0.2450(7) 0.3065(4) 0.1955(2) 0.0201(8) Uani 1 1 d . . . .
C10 C 0.0776(9) 0.2167(5) 0.1909(2) 0.0317(11) Uani 1 1 d . . . .
H10 H -0.0399 0.2225 0.2163 0.038 Uiso 1 1 calc R . . .
C11 C 0.0735(10) 0.1182(4) 0.1507(2) 0.0370(13) Uani 1 1 d . . . .
H11 H -0.0459 0.0577 0.1480 0.044 Uiso 1 1 calc R . . .
C12 C 0.2462(11) 0.1087(4) 0.1142(2) 0.0353(13) Uani 1 1 d . . . .
C13 C 0.4213(10) 0.1965(4) 0.1191(3) 0.0341(11) Uani 1 1 d . . . .
H13 H 0.5411 0.1894 0.0948 0.041 Uiso 1 1 calc R . . .
C14 C 0.4214(8) 0.2950(4) 0.1596(2) 0.0240(9) Uani 1 1 d . . . .
H14 H 0.5419 0.3553 0.1631 0.029 Uiso 1 1 calc R . . .
C30A C 0.918(2) 1.0745(8) 0.9415(5) 0.068(3) Uani 0.617(11) 1 d . P A 1
H30A H 1.0580 1.0545 0.9595 0.102 Uiso 0.617(11) 1 calc GR P A 1
H30B H 0.8826 1.1331 0.9730 0.102 Uiso 0.617(11) 1 calc GR P A 1
H30C H 0.9331 1.1010 0.8987 0.102 Uiso 0.617(11) 1 calc GR P A 1
C15A C 0.365(4) 0.0004(12) 0.0185(8) 0.070(3) Uani 0.380(10) 1 d . P B 1
H15A H 0.3325 0.0521 -0.0122 0.105 Uiso 0.380(10) 1 calc GR P B 1
H15B H 0.3222 -0.0756 -0.0051 0.105 Uiso 0.380(10) 1 calc GR P B 1
H15C H 0.5242 0.0158 0.0355 0.105 Uiso 0.380(10) 1 calc GR P B 1
C30B C 0.604(4) 0.9918(12) 0.9783(8) 0.068(3) Uani 0.383(11) 1 d . P A 2
H30D H 0.4549 0.9886 0.9544 0.102 Uiso 0.383(11) 1 calc GR P A 2
H30E H 0.6500 1.0617 1.0089 0.102 Uiso 0.383(11) 1 calc GR P A 2
H30F H 0.6027 0.9298 1.0037 0.102 Uiso 0.383(11) 1 calc GR P A 2
C15B C 0.059(2) -0.0728(8) 0.0697(5) 0.070(3) Uani 0.620(10) 1 d . P B 2
H15D H 0.0562 -0.0964 0.1137 0.105 Uiso 0.620(10) 1 calc GR P B 2
H15E H 0.0703 -0.1356 0.0369 0.105 Uiso 0.620(10) 1 calc GR P B 2
H15F H -0.0785 -0.0461 0.0566 0.105 Uiso 0.620(10) 1 calc GR P B 2

loop_
_atom_site_aniso_label
_atom_site_aniso_U_11
_atom_site_aniso_U_22
_atom_site_aniso_U_33
_atom_site_aniso_U_23
_atom_site_aniso_U_13
_atom_site_aniso_U_12
S1 0.0175(5) 0.0192(5) 0.0148(4) 0.0019(3) 0.0030(3) 0.0062(4)
O3 0.0196(15) 0.0202(15) 0.0280(15) 0.0070(12) 0.0079(12) 0.0088(12)
O4 0.0214(16) 0.0275(17) 0.0219(15) 0.0048(13) 0.0055(12) 0.0139(13)
O5 0.0311(18) 0.0258(16) 0.0171(15) -0.0020(12) -0.0026(13) 0.0041(14)
C31 0.0126(18) 0.0173(19) 0.0165(18) 0.0019(14) 0.0002(14) 0.0028(14)
C32 0.0134(19) 0.035(2) 0.020(2) -0.0007(17) -0.0001(15) 0.0030(17)
C33 0.022(2) 0.038(3) 0.020(2) -0.0010(19) -0.0029(17) 0.0065(19)
C34 0.029(2) 0.039(3) 0.017(2) 0.0113(18) 0.0060(17) 0.014(2)
C35 0.017(2) 0.055(3) 0.028(2) 0.020(2) 0.0077(18) 0.008(2)
C36 0.018(2) 0.036(3) 0.017(2) 0.0096(17) -0.0008(16) -0.0004(18)
C37 0.046(3) 0.055(3) 0.024(2) 0.019(2) 0.015(2) 0.025(3)
S3 0.0147(4) 0.0153(4) 0.0147(4) 0.0013(3) 0.0020(3) 0.0032(3)
O2 0.112(4) 0.027(2) 0.0222(18) -0.0080(15) -0.008(2) 0.031(2)
O008 0.0245(16) 0.0230(15) 0.0260(15) -0.0011(12) 0.0013(12) 0.0099(12)
O9 0.0243(17) 0.0306(18) 0.0234(16) 0.0047(13) 0.0086(13) 0.0132(14)
O10 0.0195(15) 0.0171(14) 0.0260(15) 0.0060(11) 0.0097(12) 0.0036(11)
O11 0.0252(16) 0.0229(15) 0.0156(14) 0.0009(11) -0.0007(12) 0.0000(13)
N3 0.0129(14) 0.0181(14) 0.0095(12) 0.0009(10) 0.0007(10) 0.0002(11)
N4 0.0130(15) 0.0176(16) 0.0126(15) 0.0014(12) -0.0009(12) 0.0019(12)
C16 0.0157(14) 0.0198(14) 0.0161(14) 0.0007(11) -0.0023(11) 0.0059(11)
C17 0.0151(16) 0.0153(15) 0.0148(15) 0.0031(11) 0.0010(11) 0.0024(12)
C18 0.0143(18) 0.0175(19) 0.0134(17) -0.0026(14) -0.0006(14) 0.0053(14)
C19 0.0251(19) 0.0179(17) 0.0165(17) 0.0034(13) 0.0088(14) 0.0043(14)
C20 0.023(2) 0.0192(18) 0.0193(18) 0.0042(14) 0.0078(15) 0.0044(15)
C21 0.0132(17) 0.027(2) 0.0235(19) -0.0030(15) 0.0065(14) -0.0017(14)
C22 0.0164(18) 0.027(2) 0.028(2) -0.0104(16) 0.0062(15) -0.0003(15)
C23 0.019(2) 0.029(2) 0.0153(19) -0.0055(16) -0.0050(15) 0.0082(17)
C24 0.021(2) 0.0141(18) 0.0149(17) -0.0008(14) -0.0017(14) 0.0013(15)
C25 0.025(2) 0.033(2) 0.0153(19) 0.0055(17) 0.0000(16) -0.0074(19)
C26 0.048(3) 0.020(2) 0.022(2) 0.0037(17) -0.011(2) -0.009(2)
C27 0.057(3) 0.021(2) 0.017(2) 0.0006(17) -0.007(2) 0.012(2)
C28 0.038(3) 0.027(2) 0.026(2) -0.0018(18) 0.0072(19) 0.015(2)
C29 0.023(2) 0.019(2) 0.026(2) 0.0016(17) 0.0046(17) 0.0043(17)
C45 0.019(2) 0.0188(19) 0.0135(17) 0.0020(14) 0.0019(15) 0.0043(15)
C46 0.0158(19) 0.031(2) 0.021(2) 0.0002(17) -0.0019(16) 0.0002(16)
C47 0.029(2) 0.036(3) 0.0133(19) -0.0002(18) -0.0049(17) 0.0068(19)
C48 0.030(2) 0.036(3) 0.019(2) 0.0075(18) 0.0035(18) 0.011(2)
C49 0.018(2) 0.054(3) 0.023(2) 0.018(2) 0.0018(17) 0.003(2)
C50 0.013(2) 0.034(2) 0.022(2) 0.0097(18) -0.0030(16) 0.0021(17)
C51 0.042(3) 0.059(4) 0.021(2) 0.016(2) 0.008(2) 0.016(3)
S4 0.0131(4) 0.0160(4) 0.0152(4) 0.0013(3) -0.0009(3) 0.0013(3)
O12 0.0262(15) 0.0273(16) 0.0186(14) 0.0046(12) -0.0105(11) -0.0059(12)
O13 0.0161(13) 0.0200(14) 0.0295(15) 0.0016(11) 0.0069(11) -0.0013(11)
O14 0.0253(17) 0.0217(16) 0.0322(17) -0.0091(13) -0.0018(13) 0.0076(13)
C52 0.0159(18) 0.0169(18) 0.0091(16) 0.0023(14) 0.0005(13) 0.0000(15)
C53 0.0149(18) 0.0191(19) 0.0214(19) 0.0028(15) 0.0013(15) 0.0051(15)
C54 0.024(2) 0.0163(19) 0.0180(19) 0.0007(15) -0.0002(15) 0.0020(16)
C55 0.020(2) 0.021(2) 0.0161(19) 0.0037(15) -0.0028(15) -0.0031(16)
C56 0.0158(19) 0.024(2) 0.023(2) 0.0062(17) -0.0043(16) -0.0001(16)
C57 0.0129(18) 0.0174(19) 0.0176(19) 0.0041(15) -0.0001(15) 0.0036(15)
C58 0.038(3) 0.027(3) 0.034(3) -0.004(2) -0.019(2) -0.007(2)
S2 0.0126(4) 0.0143(4) 0.0157(4) 0.0011(3) -0.0008(3) 0.0011(3)
O6 0.0204(16) 0.0209(15) 0.0339(17) -0.0060(13) -0.0047(13) 0.0087(13)
O7 0.0272(16) 0.0249(15) 0.0164(13) 0.0062(11) -0.0038(11) -0.0087(12)
O8 0.0172(14) 0.0187(13) 0.0263(14) 0.0048(10) 0.0043(10) 0.0005(11)
C38 0.0114(17) 0.0165(18) 0.0140(17) 0.0020(14) 0.0010(13) 0.0017(14)
C39 0.0170(19) 0.0173(18) 0.0149(17) 0.0040(14) 0.0001(14) 0.0027(14)
C40 0.025(2) 0.0160(19) 0.0174(19) 0.0042(15) 0.0049(15) 0.0044(16)
C41 0.031(2) 0.017(2) 0.019(2) 0.0049(16) -0.0061(17) -0.0044(17)
C42 0.0164(19) 0.024(2) 0.019(2) 0.0071(16) -0.0032(15) 0.0015(16)
C43 0.017(2) 0.021(2) 0.019(2) 0.0039(16) 0.0015(16) 0.0034(16)
C44 0.050(3) 0.021(2) 0.036(3) 0.003(2) -0.017(2) 0.001(2)
O00M 0.0306(17) 0.0310(17) 0.0234(15) -0.0070(13) -0.0017(13) 0.0153(14)
O1 0.099(4) 0.0235(19) 0.038(2) -0.0045(16) -0.012(2) 0.022(2)
N1 0.0165(15) 0.0135(13) 0.0146(13) 0.0009(11) 0.0015(11) 0.0010(11)
N2 0.0136(16) 0.0175(16) 0.0161(15) 0.0002(12) 0.0011(12) 0.0042(12)
C1 0.037(2) 0.0182(15) 0.0236(16) 0.0044(13) -0.0077(14) 0.0009(14)
C2 0.0218(18) 0.0142(15) 0.0155(15) -0.0003(11) -0.0018(12) 0.0030(12)
C3 0.019(2) 0.018(2) 0.0146(17) 0.0010(15) -0.0007(14) 0.0015(15)
C4 0.0181(19) 0.028(2) 0.0196(18) -0.0045(15) 0.0049(14) -0.0005(15)
C5 0.022(2) 0.036(2) 0.026(2) -0.0064(17) 0.0108(16) 0.0024(17)
C6 0.033(2) 0.0169(17) 0.0163(17) 0.0059(13) 0.0104(15) 0.0072(15)
C7 0.037(2) 0.0173(18) 0.0162(18) 0.0013(14) 0.0063(16) 0.0101(16)
C8 0.025(2) 0.037(3) 0.020(2) -0.0091(18) -0.0076(17) 0.018(2)
C9 0.019(2) 0.030(2) 0.0106(17) 0.0014(15) -0.0015(14) 0.0082(17)
C10 0.028(2) 0.050(3) 0.0124(19) 0.0063(19) -0.0008(17) -0.004(2)
C11 0.049(3) 0.033(3) 0.018(2) 0.0144(19) -0.012(2) -0.017(2)
C12 0.061(4) 0.016(2) 0.024(2) 0.0023(17) -0.013(2) 0.008(2)
C13 0.042(3) 0.031(3) 0.032(3) -0.001(2) 0.006(2) 0.018(2)
C14 0.026(2) 0.020(2) 0.026(2) 0.0007(17) 0.0041(18) 0.0055(17)
C30A 0.133(9) 0.025(4) 0.038(4) -0.009(3) -0.013(5) 0.019(5)
C15A 0.116(8) 0.022(4) 0.051(5) -0.012(3) -0.044(5) 0.008(4)
C30B 0.133(9) 0.025(4) 0.038(4) -0.009(3) -0.013(5) 0.019(5)
C15B 0.116(8) 0.022(4) 0.051(5) -0.012(3) -0.044(5) 0.008(4)

loop_
_atom_type_symbol
_atom_type_description
_atom_type_scat_dispersion_real
_atom_type_scat_dispersion_imag
_atom_type_scat_source
C C 0.0033 0.0016 'International Tables Vol C Tables 4.2.6.8 and 6.1.1.4'
H H 0.0000 0.0000 'International Tables Vol C Tables 4.2.6.8 and 6.1.1.4'
N N 0.0061 0.0033 'International Tables Vol C Tables 4.2.6.8 and 6.1.1.4'
O O 0.0106 0.0060 'International Tables Vol C Tables 4.2.6.8 and 6.1.1.4'
S S 0.1246 0.1234 'International Tables Vol C Tables 4.2.6.8 and 6.1.1.4'

loop_
_geom_angle_atom_site_label_1
_geom_angle_atom_site_label_2
_geom_angle_atom_site_label_3
_geom_angle
O3 S1 C31 106.24(19)
O4 S1 O3 110.81(19)
O4 S1 C31 105.65(19)
O5 S1 O3 112.3(2)
O5 S1 O4 114.4(2)
O5 S1 C31 106.76(19)
C32 C31 S1 119.8(3)
C36 C31 S1 120.1(3)
C36 C31 C32 120.1(4)
C31 C32 H32 119.9
C31 C32 C33 120.1(4)
C33 C32 H32 119.9
C32 C33 H33 119.7
C32 C33 C34 120.6(4)
C34 C33 H33 119.7
C33 C34 C37 119.5(4)
C35 C34 C33 118.2(4)
C35 C34 C37 122.3(5)
C34 C35 H35 118.9
C34 C35 C36 122.3(4)
C36 C35 H35 118.9
C31 C36 C35 118.7(4)
C31 C36 H36 120.6
C35 C36 H36 120.6
C34 C37 H37A 109.5
C34 C37 H37B 109.5
C34 C37 H37C 109.5
H37A C37 H37B 109.5
H37A C37 H37C 109.5
H37B C37 H37C 109.5
O9 S3 O10 110.75(19)
O9 S3 O11 114.4(2)
O9 S3 C45 106.0(2)
O10 S3 C45 106.32(19)
O11 S3 O10 112.26(19)
O11 S3 C45 106.56(19)
C27 O2 C30B 123.6(8)
C30A O2 C27 122.2(7)
C22 O008 C20 109.4(3)
C17 N3 H3 106.1
C19 N3 H3 106.1
C19 N3 C17 116.7(3)
C21 N3 H3 106.1
C21 N3 C17 112.4(3)
C21 N3 C19 108.7(3)
H4A N4 H4B 108.2
C18 N4 H4A 109.7
C18 N4 H4B 109.7
C18 N4 C23 109.9(3)
C23 N4 H4A 109.7
C23 N4 H4B 109.7
H16A C16 H16B 109.5
H16A C16 H16C 109.5
H16B C16 H16C 109.5
C17 C16 H16A 109.5
C17 C16 H16B 109.5
C17 C16 H16C 109.5
N3 C17 C16 109.9(3)
N3 C17 H17 107.2
N3 C17 C18 110.1(3)
C16 C17 H17 107.2
C16 C17 C18 115.0(3)
C18 C17 H17 107.2
N4 C18 C17 112.4(3)
N4 C18 H18A 109.1
N4 C18 H18B 109.1
C17 C18 H18A 109.1
C17 C18 H18B 109.1
H18A C18 H18B 107.8
N3 C19 H19A 109.9
N3 C19 H19B 109.9
N3 C19 C20 108.8(3)
H19A C19 H19B 108.3
C20 C19 H19A 109.9
C20 C19 H19B 109.9
O008 C20 C19 110.4(4)
O008 C20 H20A 109.6
O008 C20 H20B 109.6
C19 C20 H20A 109.6
C19 C20 H20B 109.6
H20A C20 H20B 108.1
N3 C21 H21A 109.8
N3 C21 H21B 109.8
N3 C21 C22 109.3(3)
H21A C21 H21B 108.3
C22 C21 H21A 109.8
C22 C21 H21B 109.8
O008 C22 C21 110.9(4)
O008 C22 H22A 109.5
O008 C22 H22B 109.5
C21 C22 H22A 109.5
C21 C22 H22B 109.5
H22A C22 H22B 108.0
N4 C23 H23A 108.7
N4 C23 H23B 108.7
H23A C23 H23B 107.6
C24 C23 N4 114.1(4)
C24 C23 H23A 108.7
C24 C23 H23B 108.7
C25 C24 C23 119.0(4)
C29 C24 C23 122.5(4)
C29 C24 C25 118.2(4)
C24 C25 H25 120.0
C26 C25 C24 120.0(5)
C26 C25 H25 120.0
C25 C26 H26 119.7
C27 C26 C25 120.5(5)
C27 C26 H26 119.7
O2 C27 C28 119.3(6)
C26 C27 O2 120.9(5)
C26 C27 C28 119.8(5)
C27 C28 H28 119.9
C29 C28 C27 120.1(5)
C29 C28 H28 119.9
C24 C29 H29 119.4
C28 C29 C24 121.2(5)
C28 C29 H29 119.4
C46 C45 S3 119.5(3)
C50 C45 S3 120.6(3)
C50 C45 C46 119.9(4)
C45 C46 H46 120.3
C47 C46 C45 119.3(4)
C47 C46 H46 120.3
C46 C47 H47 119.0
C48 C47 C46 121.9(4)
C48 C47 H47 119.0
C47 C48 C49 118.0(4)
C47 C48 C51 121.8(4)
C49 C48 C51 120.2(5)
C48 C49 H49 119.4
C50 C49 C48 121.2(4)
C50 C49 H49 119.4
C45 C50 C49 119.7(4)
C45 C50 H50 120.2
C49 C50 H50 120.2
C48 C51 H51A 109.5
C48 C51 H51B 109.5
C48 C51 H51C 109.5
H51A C51 H51B 109.5
H51A C51 H51C 109.5
H51B C51 H51C 109.5
O12 S4 C52 106.58(18)
O13 S4 O12 111.1(2)
O13 S4 C52 104.79(19)
O14 S4 O12 112.8(2)
O14 S4 O13 113.2(2)
O14 S4 C52 107.8(2)
C53 C52 S4 119.9(3)
C57 C52 S4 119.2(3)
C57 C52 C53 120.7(4)
C52 C53 H53 120.3
C54 C53 C52 119.3(4)
C54 C53 H53 120.3
C53 C54 H54 119.4
C53 C54 C55 121.2(4)
C55 C54 H54 119.4
C54 C55 C56 118.9(4)
C54 C55 C58 120.9(4)
C56 C55 C58 120.2(4)
C55 C56 H56 119.7
C55 C56 C57 120.7(4)
C57 C56 H56 119.7
C52 C57 C56 119.2(4)
C52 C57 H57 120.4
C56 C57 H57 120.4
C55 C58 H58A 109.5
C55 C58 H58B 109.5
C55 C58 H58C 109.5
H58A C58 H58B 109.5
H58A C58 H58C 109.5
H58B C58 H58C 109.5
O6 S2 O7 113.4(2)
O6 S2 O8 112.7(2)
O6 S2 C38 107.09(19)
O7 S2 C38 105.78(19)
O8 S2 O7 110.54(19)
O8 S2 C38 106.86(19)
C39 C38 S2 119.6(3)
C43 C38 S2 119.8(3)
C43 C38 C39 120.6(4)
C38 C39 H39 120.3
C40 C39 C38 119.5(4)
C40 C39 H39 120.3
C39 C40 H40 119.8
C39 C40 C41 120.4(4)
C41 C40 H40 119.8
C40 C41 C44 121.1(4)
C42 C41 C40 118.9(4)
C42 C41 C44 120.1(4)
C41 C42 H42 119.5
C43 C42 C41 120.9(4)
C43 C42 H42 119.5
C38 C43 H43 120.2
C42 C43 C38 119.6(4)
C42 C43 H43 120.2
C41 C44 H44A 109.5
C41 C44 H44B 109.5
C41 C44 H44C 109.5
H44A C44 H44B 109.5
H44A C44 H44C 109.5
H44B C44 H44C 109.5
C7 O00M C5 109.6(4)
C12 O1 C15A 126.6(8)
C12 O1 C15B 116.6(7)
C2 N1 H1 106.0
C4 N1 H1 106.0
C4 N1 C2 116.4(3)
C6 N1 H1 106.0
C6 N1 C2 112.7(3)
C6 N1 C4 109.0(3)
H2A N2 H2B 108.1
C3 N2 H2A 109.5
C3 N2 H2B 109.5
C3 N2 C8 110.7(3)
C8 N2 H2A 109.5
C8 N2 H2B 109.5
H1A C1 H1B 109.5
H1A C1 H1C 109.5
H1B C1 H1C 109.5
C2 C1 H1A 109.5
C2 C1 H1B 109.5
C2 C1 H1C 109.5
N1 C2 H2 107.6
N1 C2 C3 110.0(3)
C1 C2 N1 110.0(3)
C1 C2 H2 107.6
C1 C2 C3 113.8(3)
C3 C2 H2 107.6
N2 C3 C2 109.0(3)
N2 C3 H3A 109.9
N2 C3 H3B 109.9
C2 C3 H3A 109.9
C2 C3 H3B 109.9
H3A C3 H3B 108.3
N1 C4 H4C 110.1
N1 C4 H4D 110.1
N1 C4 C5 108.2(3)
H4C C4 H4D 108.4
C5 C4 H4C 110.1
C5 C4 H4D 110.1
O00M C5 C4 111.1(4)
O00M C5 H5A 109.4
O00M C5 H5B 109.4
C4 C5 H5A 109.4
C4 C5 H5B 109.4
H5A C5 H5B 108.0
N1 C6 H6A 109.9
N1 C6 H6B 109.9
N1 C6 C7 109.1(3)
H6A C6 H6B 108.3
C7 C6 H6A 109.9
C7 C6 H6B 109.9
O00M C7 C6 111.3(4)
O00M C7 H7A 109.4
O00M C7 H7B 109.4
C6 C7 H7A 109.4
C6 C7 H7B 109.4
H7A C7 H7B 108.0
N2 C8 H8A 108.7
N2 C8 H8B 108.7
N2 C8 C9 114.0(4)
H8A C8 H8B 107.6
C9 C8 H8A 108.7
C9 C8 H8B 108.7
C10 C9 C8 120.4(4)
C10 C9 C14 118.0(4)
C14 C9 C8 121.4(4)
C9 C10 H10 118.8
C9 C10 C11 122.4(5)
C11 C10 H10 118.8
C10 C11 H11 120.5
C10 C11 C12 119.1(5)
C12 C11 H11 120.5
O1 C12 C11 120.2(5)
O1 C12 C13 119.6(6)
C13 C12 C11 120.2(5)
C12 C13 H13 120.1
C12 C13 C14 119.8(5)
C14 C13 H13 120.1
C9 C14 H14 119.7
C13 C14 C9 120.5(5)
C13 C14 H14 119.7
O2 C30A H30A 109.5
O2 C30A H30B 109.5
O2 C30A H30C 109.5
H30A C30A H30B 109.5
H30A C30A H30C 109.5
H30B C30A H30C 109.5
O1 C15A H15A 109.5
O1 C15A H15B 109.5
O1 C15A H15C 109.5
H15A C15A H15B 109.5
H15A C15A H15C 109.5
H15B C15A H15C 109.5
O2 C30B H30D 109.5
O2 C30B H30E 109.5
O2 C30B H30F 109.5
H30D C30B H30E 109.5
H30D C30B H30F 109.5
H30E C30B H30F 109.5
O1 C15B H15D 109.5
O1 C15B H15E 109.5
O1 C15B H15F 109.5
H15D C15B H15E 109.5
H15D C15B H15F 109.5
H15E C15B H15F 109.5

loop_
_geom_bond_atom_site_label_1
_geom_bond_atom_site_label_2
_geom_bond_distance
S1 O3 1.473(3)
S1 O4 1.452(3)
S1 O5 1.446(3)
S1 C31 1.772(4)
C31 C32 1.389(6)
C31 C36 1.386(6)
C32 H32 0.9500
C32 C33 1.391(7)
C33 H33 0.9500
C33 C34 1.400(7)
C34 C35 1.371(7)
C34 C37 1.510(6)
C35 H35 0.9500
C35 C36 1.402(6)
C36 H36 0.9500
C37 H37A 0.9800
C37 H37B 0.9800
C37 H37C 0.9800
S3 O9 1.456(3)
S3 O10 1.471(3)
S3 O11 1.456(3)
S3 C45 1.777(4)
O2 C27 1.360(6)
O2 C30A 1.344(13)
O2 C30B 1.40(2)
O008 C20 1.435(5)
O008 C22 1.422(6)
N3 H3 1.0000
N3 C17 1.517(5)
N3 C19 1.511(5)
N3 C21 1.501(5)
N4 H4A 0.9100
N4 H4B 0.9100
N4 C18 1.495(5)
N4 C23 1.502(5)
C16 H16A 0.9800
C16 H16B 0.9800
C16 H16C 0.9800
C16 C17 1.528(4)
C17 H17 1.0000
C17 C18 1.540(5)
C18 H18A 0.9900
C18 H18B 0.9900
C19 H19A 0.9900
C19 H19B 0.9900
C19 C20 1.520(6)
C20 H20A 0.9900
C20 H20B 0.9900
C21 H21A 0.9900
C21 H21B 0.9900
C21 C22 1.516(6)
C22 H22A 0.9900
C22 H22B 0.9900
C23 H23A 0.9900
C23 H23B 0.9900
C23 C24 1.498(6)
C24 C25 1.406(6)
C24 C29 1.383(6)
C25 H25 0.9500
C25 C26 1.397(7)
C26 H26 0.9500
C26 C27 1.358(8)
C27 C28 1.394(8)
C28 H28 0.9500
C28 C29 1.376(6)
C29 H29 0.9500
C45 C46 1.389(6)
C45 C50 1.383(6)
C46 H46 0.9500
C46 C47 1.387(6)
C47 H47 0.9500
C47 C48 1.371(7)
C48 C49 1.398(7)
C48 C51 1.509(6)
C49 H49 0.9500
C49 C50 1.384(6)
C50 H50 0.9500
C51 H51A 0.9800
C51 H51B 0.9800
C51 H51C 0.9800
S4 O12 1.464(3)
S4 O13 1.463(3)
S4 O14 1.449(3)
S4 C52 1.767(4)
C52 C53 1.393(6)
C52 C57 1.385(5)
C53 H53 0.9500
C53 C54 1.384(6)
C54 H54 0.9500
C54 C55 1.391(6)
C55 C56 1.392(7)
C55 C58 1.508(6)
C56 H56 0.9500
C56 C57 1.400(6)
C57 H57 0.9500
C58 H58A 0.9800
C58 H58B 0.9800
C58 H58C 0.9800
S2 O6 1.447(3)
S2 O7 1.463(3)
S2 O8 1.463(3)
S2 C38 1.763(4)
C38 C39 1.396(6)
C38 C43 1.388(6)
C39 H39 0.9500
C39 C40 1.393(6)
C40 H40 0.9500
C40 C41 1.405(6)
C41 C42 1.398(7)
C41 C44 1.507(6)
C42 H42 0.9500
C42 C43 1.385(6)
C43 H43 0.9500
C44 H44A 0.9800
C44 H44B 0.9800
C44 H44C 0.9800
O00M C5 1.421(6)
O00M C7 1.411(6)
O1 C12 1.366(6)
O1 C15A 1.42(2)
O1 C15B 1.411(13)
N1 H1 1.0000
N1 C2 1.526(5)
N1 C4 1.506(5)
N1 C6 1.506(5)
N2 H2A 0.9100
N2 H2B 0.9100
N2 C3 1.494(5)
N2 C8 1.501(5)
C1 H1A 0.9800
C1 H1B 0.9800
C1 H1C 0.9800
C1 C2 1.518(5)
C2 H2 1.0000
C2 C3 1.527(5)
C3 H3A 0.9900
C3 H3B 0.9900
C4 H4C 0.9900
C4 H4D 0.9900
C4 C5 1.523(6)
C5 H5A 0.9900
C5 H5B 0.9900
C6 H6A 0.9900
C6 H6B 0.9900
C6 C7 1.513(6)
C7 H7A 0.9900
C7 H7B 0.9900
C8 H8A 0.9900
C8 H8B 0.9900
C8 C9 1.505(6)
C9 C10 1.370(7)
C9 C14 1.402(6)
C10 H10 0.9500
C10 C11 1.378(8)
C11 H11 0.9500
C11 C12 1.387(9)
C12 C13 1.383(8)
C13 H13 0.9500
C13 C14 1.387(7)
C14 H14 0.9500
C30A H30A 0.9800
C30A H30B 0.9800
C30A H30C 0.9800
C15A H15A 0.9800
C15A H15B 0.9800
C15A H15C 0.9800
C30B H30D 0.9800
C30B H30E 0.9800
C30B H30F 0.9800
C15B H15D 0.9800
C15B H15E 0.9800
C15B H15F 0.9800
